data_4062254
loop_
_publ_author_name
'Wang, Haiping'
'Li, Hung-Wing'
'Xie, Zuowei'

_publ_section_title
;
 Multiple Insertion of Unsaturated Molecules into the Zr-N Bonds of
 [\h^5^:\s-Me~2~A(C~9~H~6~)(C~2~B~10~H~10~)]Zr(NMe~2~)~2~ (A = C, Si)
;
_journal_issue 22
_journal_name_full Organometallics
_journal_page_first 4522
_journal_page_last 4531
_journal_paper_doi 10.1021/om0304255
_journal_volume 22
_journal_year 2003
_chemical_formula_sum 'C34 H50 B10 N2 S4 Zr'
_chemical_formula_weight 814.32
_space_group_IT_number 14
_symmetry_cell_setting monoclinic
_symmetry_space_group_name_Hall '-P 2yn'
_symmetry_space_group_name_H-M 'P 1 21/n 1'
_cell_angle_alpha 90.00
_cell_angle_beta 102.290(4)
_cell_angle_gamma 90.00
_cell_formula_units_Z 4
_cell_length_a 11.556(1)
_cell_length_b 12.393(1)
_cell_length_c 29.481(3)
_cell_measurement_temperature 293(2)
_cell_volume 4125.3(7)
_diffrn_ambient_temperature 293(2)
_exptl_crystal_density_diffrn 1.311
_cod_depositor_comments
;
The following automatic conversions were performed:
'_symmetry_cell_setting' value 'Monoclinic' changed to 'monoclinic'
according to '/home/saulius/struct/CIF-dictionaries/cif_core.dic'
dictionary named 'cif_core.dic' version 2.4.1 from 2010-06-29.

Automatic conversion script
Id: cif_fix_enum 1527 2010-12-29 10:47:43Z saulius 
;
_cod_original_sg_symbol_H-M 'P 21/n'
_cod_database_code 4062254

loop_
_symmetry_equiv_pos_as_xyz
'x, y, z'
'-x+1/2, y+1/2, -z+1/2'
'-x, -y, -z'
'x-1/2, -y-1/2, z-1/2'

loop_
_atom_site_label
_atom_site_type_symbol
_atom_site_fract_x
_atom_site_fract_y
_atom_site_fract_z
_atom_site_U_iso_or_equiv
_atom_site_adp_type
_atom_site_occupancy
_atom_site_symmetry_multiplicity
_atom_site_calc_flag
_atom_site_refinement_flags
_atom_site_disorder_assembly
_atom_site_disorder_group
Zr1 Zr 0.981014(18) 0.736701(15) 0.132989(7) 0.05337(6) Uani 1 1 d U . .
S1 S 0.86346(6) 0.69154(5) 0.04705(2) 0.0704(2) Uani 1 1 d U . .
S2 S 0.98768(6) 0.53606(5) 0.11313(2) 0.0769(2) Uani 1 1 d U . .
S3 S 0.95596(6) 0.93185(5) 0.09603(2) 0.06974(19) Uani 1 1 d U . .
S4 S 1.14473(6) 0.78489(5) 0.08392(2) 0.0746(2) Uani 1 1 d U . .
N1 N 0.87421(19) 0.48127(15) 0.02796(7) 0.0778(7) Uani 1 1 d U . .
N2 N 1.12661(18) 0.98631(16) 0.05237(7) 0.0794(7) Uani 1 1 d U . .
C1 C 0.7700(2) 0.77792(17) 0.20285(8) 0.0703(6) Uani 1 1 d U . .
C2 C 0.7859(2) 0.76005(17) 0.14640(8) 0.0631(6) Uani 1 1 d U . .
B3 B 0.7469(3) 0.8833(2) 0.16401(11) 0.0809(7) Uani 1 1 d U . .
H3 H 0.8068 0.9530 0.1660 0.097 Uiso 1 1 calc R . .
B4 B 0.6540(3) 0.8620(2) 0.20506(12) 0.0972(7) Uani 1 1 d U . .
H4 H 0.6523 0.9177 0.2340 0.117 Uiso 1 1 calc R . .
B5 B 0.6400(3) 0.7224(3) 0.21128(12) 0.0898(7) Uani 1 1 d U . .
H5 H 0.6287 0.6872 0.2443 0.108 Uiso 1 1 calc R . .
B6 B 0.7250(2) 0.6592(2) 0.17419(10) 0.0697(7) Uani 1 1 d U . .
H6 H 0.7711 0.5820 0.1833 0.084 Uiso 1 1 calc R . .
B7 B 0.6748(3) 0.8303(3) 0.11054(12) 0.0861(7) Uani 1 1 d U . .
H7 H 0.6846 0.8657 0.0774 0.103 Uiso 1 1 calc R . .
B8 B 0.5943(3) 0.8959(3) 0.14792(15) 0.1094(9) Uani 1 1 d U . .
H8 H 0.5533 0.9756 0.1397 0.131 Uiso 1 1 calc R . .
B9 B 0.5243(3) 0.7943(3) 0.17517(14) 0.1107(8) Uani 1 1 d U . .
H9 H 0.4370 0.8058 0.1838 0.133 Uiso 1 1 calc R . .
B10 B 0.5726(3) 0.6650(3) 0.15717(12) 0.0918(8) Uani 1 1 d U . .
H10 H 0.5179 0.5918 0.1551 0.110 Uiso 1 1 calc R . .
B11 B 0.6629(3) 0.6901(3) 0.11678(12) 0.0815(7) Uani 1 1 d U . .
H11 H 0.6661 0.6341 0.0881 0.098 Uiso 1 1 calc R . .
B12 B 0.5371(3) 0.7748(3) 0.11645(15) 0.1084(9) Uani 1 1 d U . .
H12 H 0.4584 0.7745 0.0879 0.130 Uiso 1 1 calc R . .
C3 C 0.8846(2) 0.77606(19) 0.24068(9) 0.0761(7) Uani 1 1 d U . .
C4 C 0.9039(3) 0.8830(2) 0.26875(9) 0.1106(10) Uani 1 1 d U . .
H4A H 0.9078 0.9421 0.2481 0.166 Uiso 1 1 calc R . .
H4B H 0.9767 0.8789 0.2916 0.166 Uiso 1 1 calc R . .
H4C H 0.8392 0.8941 0.2839 0.166 Uiso 1 1 calc R . .
C5 C 0.8798(2) 0.6877(3) 0.27744(8) 0.1001(10) Uani 1 1 d U . .
H5A H 0.8678 0.6185 0.2625 0.150 Uiso 1 1 calc R . .
H5B H 0.8155 0.7025 0.2925 0.150 Uiso 1 1 calc R . .
H5C H 0.9530 0.6872 0.3001 0.150 Uiso 1 1 calc R . .
C11 C 0.9898(2) 0.75927(17) 0.21864(8) 0.0639(6) Uani 1 1 d U . .
C12 C 1.0575(2) 0.84476(18) 0.20501(8) 0.0687(6) Uani 1 1 d U . .
H12A H 1.0417 0.9217 0.2085 0.082 Uiso 1 1 calc R . .
C13 C 1.1581(2) 0.8033(2) 0.19093(8) 0.0701(7) Uani 1 1 d U . .
H13A H 1.2226 0.8467 0.1836 0.084 Uiso 1 1 calc R . .
C14 C 1.2456(2) 0.6122(2) 0.19334(9) 0.0826(9) Uani 1 1 d U . .
H14A H 1.3105 0.6309 0.1810 0.099 Uiso 1 1 calc R . .
C15 C 1.2318(3) 0.5096(2) 0.20668(10) 0.0933(9) Uani 1 1 d U . .
H15A H 1.2897 0.4586 0.2049 0.112 Uiso 1 1 calc R . .
C16 C 1.1299(3) 0.4785(2) 0.22347(9) 0.0908(10) Uani 1 1 d U . .
H16A H 1.1214 0.4071 0.2320 0.109 Uiso 1 1 calc R . .
C17 C 1.0457(2) 0.55127(19) 0.22711(8) 0.0764(8) Uani 1 1 d U . .
H17A H 0.9790 0.5288 0.2375 0.092 Uiso 1 1 calc R . .
C18 C 1.0564(2) 0.66157(17) 0.21550(7) 0.0634(6) Uani 1 1 d U . .
C19 C 1.1613(2) 0.6907(2) 0.19817(8) 0.0685(7) Uani 1 1 d U . .
C20 C 0.7993(3) 0.4994(2) -0.01774(9) 0.1023(11) Uani 1 1 d U . .
H20A H 0.7785 0.5744 -0.0212 0.153 Uiso 1 1 calc R . .
H20B H 0.7287 0.4568 -0.0210 0.153 Uiso 1 1 calc R . .
H20C H 0.8414 0.4791 -0.0412 0.153 Uiso 1 1 calc R . .
C21 C 0.9115(3) 0.3701(2) 0.03723(10) 0.0991(10) Uani 1 1 d U . .
H21A H 0.9603 0.3648 0.0679 0.149 Uiso 1 1 calc R . .
H21B H 0.9558 0.3470 0.0149 0.149 Uiso 1 1 calc R . .
H21C H 0.8430 0.3249 0.0351 0.149 Uiso 1 1 calc R . .
C22 C 1.2338(2) 0.9683(3) 0.03461(10) 0.1109(11) Uani 1 1 d U . .
H22A H 1.2601 0.8953 0.0408 0.166 Uiso 1 1 calc R . .
H22B H 1.2947 1.0170 0.0496 0.166 Uiso 1 1 calc R . .
H22C H 1.2171 0.9809 0.0017 0.166 Uiso 1 1 calc R . .
C23 C 1.0737(3) 1.0942(2) 0.04583(9) 0.0970(10) Uani 1 1 d U . .
H23A H 1.0042 1.0963 0.0588 0.145 Uiso 1 1 calc R . .
H23B H 1.0524 1.1104 0.0133 0.145 Uiso 1 1 calc R . .
H23C H 1.1298 1.1465 0.0612 0.145 Uiso 1 1 calc R . .
C24 C 0.9041(2) 0.56021(18) 0.05793(8) 0.0667(7) Uani 1 1 d U . .
C25 C 1.0809(2) 0.90969(19) 0.07436(7) 0.0665(7) Uani 1 1 d U . .
C31 C 1.1557(3) 0.1935(2) 0.16492(11) 0.1133(11) Uani 1 1 d DU . .
C32 C 1.2241(2) 0.1043(2) 0.16779(9) 0.1011(10) Uani 1 1 d DU . .
H32A H 1.2033 0.0431 0.1825 0.121 Uiso 1 1 calc R . .
C33 C 1.3194(3) 0.1024(3) 0.15021(10) 0.1134(12) Uani 1 1 d DU . .
H33A H 1.3651 0.0400 0.1535 0.136 Uiso 1 1 calc R . .
C34 C 1.3538(3) 0.1875(3) 0.12753(12) 0.1303(13) Uani 1 1 d DU . .
H34A H 1.4220 0.1827 0.1156 0.156 Uiso 1 1 calc R . .
C35 C 1.2904(3) 0.2783(3) 0.12217(13) 0.1469(15) Uani 1 1 d DU . .
H35A H 1.3138 0.3369 0.1066 0.176 Uiso 1 1 calc R . .
C36 C 1.1880(3) 0.2843(2) 0.14031(12) 0.1311(13) Uani 1 1 d DU . .
H36A H 1.1417 0.3463 0.1364 0.157 Uiso 1 1 calc R . .
C37 C 1.0484(3) 0.1954(4) 0.18241(15) 0.210(2) Uani 1 1 d DU . .
H37A H 1.0395 0.1279 0.1973 0.315 Uiso 1 1 calc R . .
H37B H 0.9818 0.2064 0.1571 0.315 Uiso 1 1 calc R . .
H37C H 1.0523 0.2531 0.2044 0.315 Uiso 1 1 calc R . .
C41 C 0.5861(4) 0.2037(4) 0.04704(17) 0.210(2) Uiso 1 1 d DU . .
C42 C 0.6795(4) 0.1800(3) 0.08341(14) 0.1714(17) Uiso 1 1 d DU . .
H42A H 0.7116 0.1111 0.0886 0.206 Uiso 1 1 calc R . .
C43 C 0.7210(5) 0.2664(4) 0.1113(2) 0.233(3) Uiso 1 1 d DU . .
H43A H 0.7832 0.2608 0.1370 0.279 Uiso 1 1 calc R . .
C44 C 0.6637(4) 0.3611(3) 0.09821(14) 0.1700(17) Uiso 1 1 d DU . .
H44A H 0.6906 0.4209 0.1165 0.204 Uiso 1 1 calc R . .
C45 C 0.5745(5) 0.3782(4) 0.06260(17) 0.228(3) Uiso 1 1 d DU . .
H45A H 0.5423 0.4473 0.0595 0.274 Uiso 1 1 calc R . .
C46 C 0.5264(5) 0.3054(4) 0.03067(19) 0.252(3) Uiso 1 1 d DU . .
H46A H 0.4682 0.3166 0.0040 0.303 Uiso 1 1 calc R . .
C47 C 0.5263(7) 0.1286(5) 0.0171(3) 0.403(6) Uiso 1 1 d DU . .
H47A H 0.5512 0.0576 0.0280 0.604 Uiso 1 1 calc R . .
H47B H 0.5430 0.1393 -0.0132 0.604 Uiso 1 1 calc R . .
H47C H 0.4428 0.1362 0.0153 0.604 Uiso 1 1 calc R . .

loop_
_atom_site_aniso_label
_atom_site_aniso_U_11
_atom_site_aniso_U_22
_atom_site_aniso_U_33
_atom_site_aniso_U_23
_atom_site_aniso_U_13
_atom_site_aniso_U_12
Zr1 0.05317(11) 0.05168(10) 0.05750(10) -0.00202(9) 0.01684(8) 0.00166(8)
S1 0.0766(4) 0.0703(3) 0.0623(3) 0.0011(3) 0.0102(3) 0.0035(3)
S2 0.0979(4) 0.0587(3) 0.0691(3) -0.0068(3) 0.0066(3) 0.0133(3)
S3 0.0784(4) 0.0608(3) 0.0747(3) 0.0060(3) 0.0266(3) 0.0025(3)
S4 0.0692(4) 0.0829(4) 0.0796(3) -0.0021(3) 0.0335(3) 0.0007(3)
N1 0.0988(14) 0.0695(11) 0.0678(11) -0.0184(9) 0.0238(9) -0.0037(10)
N2 0.0884(13) 0.0859(12) 0.0665(11) 0.0053(10) 0.0219(9) -0.0194(10)
C1 0.0777(10) 0.0574(11) 0.0892(10) -0.0036(9) 0.0478(8) 0.0039(8)
C2 0.0590(9) 0.0621(11) 0.0730(10) 0.0047(9) 0.0247(7) 0.0071(7)
B3 0.0802(12) 0.0593(11) 0.1149(15) 0.0103(10) 0.0471(10) 0.0117(10)
B4 0.0884(13) 0.0725(13) 0.1529(13) -0.0019(13) 0.0758(10) 0.0127(10)
B5 0.0819(13) 0.0798(14) 0.1267(13) -0.0016(11) 0.0645(9) 0.0000(11)
B6 0.0641(11) 0.0602(11) 0.0937(13) 0.0002(10) 0.0369(9) -0.0009(9)
B7 0.0613(13) 0.0857(14) 0.1138(13) 0.0260(12) 0.0244(10) 0.0132(11)
B8 0.0806(14) 0.0830(13) 0.1780(18) 0.0253(12) 0.0578(13) 0.0286(11)
B9 0.0734(12) 0.0948(16) 0.1833(16) 0.0089(14) 0.0709(10) 0.0154(10)
B10 0.0663(13) 0.0847(13) 0.1323(17) 0.0070(12) 0.0392(11) 0.0007(11)
B11 0.0573(13) 0.0861(13) 0.1019(13) 0.0033(13) 0.0183(10) -0.0018(11)
B12 0.0594(13) 0.1160(18) 0.1538(15) 0.0265(14) 0.0316(14) 0.0119(12)
C3 0.0896(13) 0.0743(14) 0.0731(12) -0.0076(11) 0.0365(9) -0.0015(11)
C4 0.135(2) 0.1069(17) 0.1040(17) -0.0442(14) 0.0562(14) -0.0087(16)
C5 0.125(2) 0.1197(19) 0.0668(13) 0.0102(14) 0.0451(12) 0.0025(17)
C11 0.0721(11) 0.0664(12) 0.0557(9) -0.0052(9) 0.0194(8) -0.0011(9)
C12 0.0835(13) 0.0612(11) 0.0632(11) -0.0108(9) 0.0195(9) -0.0119(10)
C13 0.0654(12) 0.0754(12) 0.0677(12) -0.0085(11) 0.0098(9) -0.0131(10)
C14 0.0602(14) 0.0986(15) 0.0858(17) -0.0018(14) 0.0083(12) 0.0089(11)
C15 0.0930(16) 0.0849(15) 0.0935(19) -0.0016(15) 0.0004(13) 0.0263(13)
C16 0.1136(19) 0.0687(14) 0.0816(17) 0.0050(13) 0.0017(14) 0.0147(13)
C17 0.0948(16) 0.0694(13) 0.0645(13) 0.0030(11) 0.0159(11) -0.0047(12)
C18 0.0690(12) 0.0604(10) 0.0601(10) -0.0067(9) 0.0123(9) -0.0026(9)
C19 0.0604(11) 0.0751(11) 0.0660(12) -0.0072(11) 0.0041(9) 0.0013(9)
C20 0.113(2) 0.112(2) 0.0778(16) -0.0280(15) 0.0119(14) -0.0145(17)
C21 0.139(2) 0.0763(15) 0.0912(17) -0.0229(13) 0.0441(14) -0.0114(15)
C22 0.0977(16) 0.145(2) 0.1025(17) 0.0065(18) 0.0487(12) -0.0311(15)
C23 0.135(2) 0.0781(14) 0.0744(16) 0.0127(14) 0.0139(15) -0.0233(14)
C24 0.0692(14) 0.0650(12) 0.0696(12) -0.0107(10) 0.0227(10) -0.0012(10)
C25 0.0730(13) 0.0732(12) 0.0546(11) -0.0014(10) 0.0168(9) -0.0119(10)
C31 0.0961(18) 0.1123(19) 0.124(2) -0.0331(17) 0.0055(15) 0.0138(15)
C32 0.1101(18) 0.0881(17) 0.097(2) 0.0061(16) 0.0043(15) 0.0053(14)
C33 0.0915(19) 0.131(2) 0.110(2) -0.0076(18) 0.0058(16) 0.0153(17)
C34 0.095(2) 0.184(3) 0.113(2) -0.010(2) 0.0270(16) -0.0243(18)
C35 0.182(3) 0.128(2) 0.114(3) 0.008(2) -0.008(2) -0.023(2)
C36 0.158(2) 0.0652(16) 0.143(3) -0.0225(16) -0.0283(19) 0.0219(16)
C37 0.122(2) 0.254(4) 0.261(4) -0.122(3) 0.058(2) -0.019(3)

loop_
_geom_bond_atom_site_label_1
_geom_bond_atom_site_label_2
_geom_bond_distance
_geom_bond_site_symmetry_2
_geom_bond_publ_flag
Zr1 C2 2.388(3) . ?
Zr1 C12 2.507(2) . ?
Zr1 C13 2.510(2) . ?
Zr1 C11 2.521(2) . ?
Zr1 S2 2.5595(7) . ?
Zr1 C18 2.577(2) . ?
Zr1 C19 2.579(2) . ?
Zr1 S3 2.6431(7) . ?
Zr1 S1 2.6670(7) . ?
Zr1 S4 2.6822(8) . ?
S1 C24 1.705(2) . ?
S2 C24 1.732(2) . ?
S3 C25 1.721(3) . ?
S4 C25 1.711(2) . ?
N1 C24 1.314(3) . ?
N1 C21 1.452(3) . ?
N1 C20 1.455(3) . ?
N2 C25 1.321(3) . ?
N2 C22 1.461(4) . ?
N2 C23 1.466(3) . ?
C1 C3 1.539(3) . ?
C1 B4 1.710(4) . ?
C1 B3 1.720(4) . ?
C1 B5 1.719(4) . ?
C1 B6 1.721(3) . ?
C1 C2 1.727(3) . ?
C2 B3 1.705(4) . ?
C2 B7 1.716(4) . ?
C2 B6 1.725(4) . ?
C2 B11 1.733(4) . ?
B3 B8 1.733(4) . ?
B3 B7 1.747(4) . ?
B3 B4 1.800(5) . ?
B4 B8 1.731(5) . ?
B4 B5 1.751(4) . ?
B4 B9 1.779(5) . ?
B5 B9 1.764(5) . ?
B5 B10 1.768(5) . ?
B5 B6 1.798(4) . ?
B6 B10 1.727(4) . ?
B6 B11 1.735(4) . ?
B7 B11 1.755(5) . ?
B7 B12 1.776(5) . ?
B7 B8 1.782(5) . ?
B8 B9 1.779(5) . ?
B8 B12 1.814(5) . ?
B9 B12 1.785(6) . ?
B9 B10 1.813(5) . ?
B10 B11 1.770(5) . ?
B10 B12 1.803(5) . ?
B11 B12 1.792(5) . ?
C3 C11 1.510(4) . ?
C3 C5 1.550(4) . ?
C3 C4 1.553(4) . ?
C11 C12 1.424(3) . ?
C11 C18 1.448(3) . ?
C12 C13 1.411(4) . ?
C13 C19 1.412(3) . ?
C14 C15 1.350(4) . ?
C14 C19 1.405(4) . ?
C15 C16 1.424(4) . ?
C16 C17 1.348(4) . ?
C17 C18 1.421(3) . ?
C18 C19 1.457(3) . ?
C31 C32 1.351(4) . ?
C31 C36 1.431(4) . ?
C31 C37 1.441(5) . ?
C32 C33 1.314(4) . ?
C33 C34 1.353(5) . ?
C34 C35 1.334(5) . ?
C35 C36 1.401(5) . ?
C41 C47 1.365(8) . ?
C41 C42 1.382(6) . ?
C41 C46 1.467(6) . ?
C42 C43 1.373(6) . ?
C43 C44 1.362(6) . ?
C44 C45 1.323(6) . ?
C45 C46 1.337(7) . ?
